data_3500016
loop_
_publ_author_name
'John P Rappai'

_publ_section_title
;
 Acta
;
_journal_name_full 'Personal communication to COD'
_journal_year 2014
_chemical_formula_moiety 'C36 H25 N O3'
_chemical_formula_sum 'C36 H25 N O3'
_chemical_formula_weight 519.57
_chemical_melting_point 483
_chemical_name_common Unknown
_chemical_name_systematic
;
 ?
;
_space_group_IT_number 2
_symmetry_cell_setting triclinic
_symmetry_space_group_name_Hall '-P 1'
_symmetry_space_group_name_H-M 'P -1'
_atom_sites_solution_hydrogens geom
_atom_sites_solution_primary direct
_atom_sites_solution_secondary difmap
_audit_creation_method SHELXL-97
_cell_angle_alpha 109.668(4)
_cell_angle_beta 106.720(4)
_cell_angle_gamma 104.309(4)
_cell_formula_units_Z 2
_cell_length_a 10.990(2)
_cell_length_b 11.410(3)
_cell_length_c 13.062(3)
_cell_measurement_temperature 100(2)
_cell_measurement_theta_max 26.00
_cell_volume 1365.5(5)
_computing_structure_refinement 'SHELXL-97 (Sheldrick, 1997)'
_diffrn_ambient_temperature 100(2)
_diffrn_measured_fraction_theta_full 0.995
_diffrn_measured_fraction_theta_max 0.995
_diffrn_radiation_monochromator graphite
_diffrn_radiation_source 'fine-focus sealed tube'
_diffrn_radiation_type MoK\a
_diffrn_radiation_wavelength 0.71073
_diffrn_reflns_av_R_equivalents 0.0322
_diffrn_reflns_av_sigmaI/netI 0.0412
_diffrn_reflns_limit_h_max 13
_diffrn_reflns_limit_h_min -13
_diffrn_reflns_limit_k_max 14
_diffrn_reflns_limit_k_min -14
_diffrn_reflns_limit_l_max 16
_diffrn_reflns_limit_l_min -16
_diffrn_reflns_number 14311
_diffrn_reflns_theta_full 26.00
_diffrn_reflns_theta_max 26.02
_diffrn_reflns_theta_min 1.81
_exptl_absorpt_coefficient_mu 0.080
_exptl_absorpt_correction_T_max 0.9764
_exptl_absorpt_correction_T_min 0.9611
_exptl_absorpt_correction_type multi-scan
_exptl_absorpt_process_details 'sadabs v2008/1'
_exptl_crystal_colour YELLOW
_exptl_crystal_density_diffrn 1.264
_exptl_crystal_density_meas ?
_exptl_crystal_density_method 'not measured'
_exptl_crystal_description rod
_exptl_crystal_F_000 544
_exptl_crystal_size_max 0.50
_exptl_crystal_size_mid 0.45
_exptl_crystal_size_min 0.30
_refine_diff_density_max 0.177
_refine_diff_density_min -0.141
_refine_diff_density_rms 0.028
_refine_ls_abs_structure_details 'Flack H D (1983), Acta Cryst. A39, 876-881'
_refine_ls_extinction_coef 0.0044(13)
_refine_ls_extinction_expression Fc^*^=kFc[1+0.001xFc^2^\l^3^/sin(2\q)]^-1/4^
_refine_ls_extinction_method SHELXL
_refine_ls_goodness_of_fit_ref 1.024
_refine_ls_hydrogen_treatment mixed
_refine_ls_matrix_type full
_refine_ls_number_parameters 462
_refine_ls_number_reflns 5348
_refine_ls_number_restraints 0
_refine_ls_restrained_S_all 1.024
_refine_ls_R_factor_all 0.0802
_refine_ls_R_factor_gt 0.0447
_refine_ls_shift/su_max 0.002
_refine_ls_shift/su_mean 0.000
_refine_ls_structure_factor_coef Fsqd
_refine_ls_weighting_details 'calc w=1/[\s^2^(Fo^2^)+(0.0496P)^2^+0.0193P] where P=(Fo^2^+2Fc^2^)/3'
_refine_ls_weighting_scheme calc
_refine_ls_wR_factor_gt 0.0986
_refine_ls_wR_factor_ref 0.1099
_reflns_number_gt 3455
_reflns_number_total 5348
_reflns_threshold_expression >2sigma(I)
_cod_data_source_file CDBA_edd_2.cif
_cod_data_source_block 17
_cod_depositor_comments
;
The following automatic conversions were performed:

'_exptl_crystal_density_meas' value 'not measured' was changed to '?'
- the value is perceived as not measured.

Automatic conversion script
Id: cif_fix_values 3008 2015-01-20 13:52:24Z robertas 
;
_cod_original_cell_volume 1365.6(5)
_cod_database_code 3500016

loop_
_symmetry_equiv_pos_as_xyz
'x, y, z'
'-x, -y, -z'

loop_
_atom_site_label
_atom_site_type_symbol
_atom_site_fract_x
_atom_site_fract_y
_atom_site_fract_z
_atom_site_U_iso_or_equiv
_atom_site_adp_type
_atom_site_occupancy
_atom_site_symmetry_multiplicity
_atom_site_calc_flag
O1 O 0.53327(10) 0.15086(11) 0.04571(9) 0.0535(3) Uani 1 1 d
O2 O 0.75025(10) 0.13437(11) 0.29362(9) 0.0533(3) Uani 1 1 d
O3 O 0.73306(12) 0.02488(13) 0.10255(11) 0.0602(3) Uani 1 1 d
N1 N 0.54012(14) 0.42178(14) 0.33739(13) 0.0576(4) Uani 1 1 d
C22 C 0.59028(14) 0.15313(15) 0.14253(14) 0.0435(4) Uani 1 1 d
C18 C 0.29854(16) 0.06923(19) 0.19699(15) 0.0501(4) Uani 1 1 d
C19 C 0.41814(14) 0.18088(16) 0.24130(13) 0.0425(4) Uani 1 1 d
C21 C 0.54737(14) 0.16503(15) 0.23733(13) 0.0423(4) Uani 1 1 d
C14 C 0.41650(16) 0.30882(17) 0.29028(14) 0.0501(4) Uani 1 1 d
C31 C 0.84420(15) 0.26273(18) 0.20034(16) 0.0537(4) Uani 1 1 d
C25 C 0.65124(15) 0.15396(16) 0.43475(14) 0.0462(4) Uani 1 1 d
C24 C 0.64413(15) 0.15272(15) 0.32119(13) 0.0442(4) Uani 1 1 d
C15 C 0.2990(2) 0.3220(2) 0.30303(19) 0.0649(5) Uani 1 1 d
C17 C 0.17821(16) 0.0813(2) 0.20481(16) 0.0576(5) Uani 1 1 d
C23 C 0.73083(15) 0.14014(17) 0.18001(14) 0.0477(4) Uani 1 1 d
C13 C 0.55240(16) 0.50026(16) 0.28737(15) 0.0519(4) Uani 1 1 d
C12 C 0.45870(17) 0.50042(17) 0.17934(15) 0.0535(4) Uani 1 1 d
C26 C 0.60441(19) 0.2365(2) 0.50488(16) 0.0616(5) Uani 1 1 d
C1 C 0.68126(18) 0.61825(16) 0.33504(16) 0.0559(4) Uani 1 1 d
C7 C 0.52765(19) 0.61279(18) 0.16747(16) 0.0591(5) Uani 1 1 d
C16 C 0.1825(2) 0.2098(2) 0.26083(18) 0.0652(5) Uani 1 1 d
C30 C 0.70332(19) 0.0703(2) 0.47331(17) 0.0622(5) Uani 1 1 d
C6 C 0.66729(19) 0.68426(17) 0.26276(16) 0.0584(5) Uani 1 1 d
C8 C 0.4642(3) 0.6418(3) 0.0767(2) 0.0759(6) Uani 1 1 d
C10 C 0.2648(2) 0.4427(3) 0.0036(2) 0.0797(6) Uani 1 1 d
C20 C 0.0486(2) -0.0406(3) 0.1549(3) 0.0875(7) Uani 1 1 d
C29 C 0.7053(2) 0.0678(2) 0.57888(19) 0.0746(6) Uani 1 1 d
C11 C 0.3271(2) 0.4134(2) 0.09555(18) 0.0663(5) Uani 1 1 d
C28 C 0.6587(2) 0.1492(2) 0.64675(19) 0.0742(6) Uani 1 1 d
C27 C 0.6090(2) 0.2337(2) 0.61087(18) 0.0748(6) Uani 1 1 d
C5 C 0.7777(3) 0.7943(2) 0.2855(2) 0.0755(6) Uani 1 1 d
C36 C 0.88157(19) 0.2614(3) 0.1086(2) 0.0777(6) Uani 1 1 d
C9 C 0.3327(3) 0.5562(3) -0.0041(2) 0.0848(7) Uani 1 1 d
C2 C 0.8025(2) 0.6632(2) 0.4326(2) 0.0723(6) Uani 1 1 d
C3 C 0.9122(3) 0.7740(2) 0.4551(2) 0.0851(7) Uani 1 1 d
C32 C 0.9053(2) 0.3775(2) 0.3042(2) 0.0874(7) Uani 1 1 d
C4 C 0.8996(3) 0.8366(2) 0.3817(2) 0.0848(7) Uani 1 1 d
C34 C 1.0404(3) 0.4852(3) 0.2238(4) 0.1055(10) Uani 1 1 d
C35 C 0.9790(2) 0.3726(3) 0.1205(3) 0.1000(8) Uani 1 1 d
C33 C 1.0036(3) 0.4893(3) 0.3155(3) 0.1127(10) Uani 1 1 d
H16 H 0.1030(19) 0.2194(17) 0.2694(15) 0.075(6) Uiso 1 1 d
H18 H 0.3001(15) -0.0204(16) 0.1587(13) 0.051(5) Uiso 1 1 d
H15 H 0.3007(18) 0.4096(19) 0.3403(16) 0.075(6) Uiso 1 1 d
H11 H 0.2810(17) 0.3337(18) 0.0990(15) 0.067(5) Uiso 1 1 d
H26 H 0.5743(19) 0.3020(19) 0.4792(16) 0.084(6) Uiso 1 1 d
H5 H 0.7632(19) 0.838(2) 0.2335(17) 0.082(6) Uiso 1 1 d
H28 H 0.6590(19) 0.1448(19) 0.7220(18) 0.093(6) Uiso 1 1 d
H8 H 0.5144(19) 0.721(2) 0.0701(16) 0.082(6) Uiso 1 1 d
H29 H 0.740(2) 0.003(2) 0.5999(18) 0.099(7) Uiso 1 1 d
H20B H 0.061(3) -0.120(3) 0.162(2) 0.136(11) Uiso 1 1 d
H10 H 0.173(2) 0.3793(19) -0.0549(17) 0.079(6) Uiso 1 1 d
H4 H 0.979(2) 0.913(2) 0.3980(18) 0.101(7) Uiso 1 1 d
H30 H 0.7361(18) 0.0140(18) 0.4242(16) 0.074(6) Uiso 1 1 d
H9 H 0.286(2) 0.570(2) -0.0692(19) 0.096(7) Uiso 1 1 d
H3A H 0.648(2) -0.038(2) 0.0540(17) 0.085(7) Uiso 1 1 d
H34 H 1.100(3) 0.558(3) 0.226(2) 0.123(9) Uiso 1 1 d
H20A H -0.004(3) -0.074(3) 0.075(3) 0.156(13) Uiso 1 1 d
H36 H 0.841(2) 0.179(2) 0.036(2) 0.100(8) Uiso 1 1 d
H20C H -0.006(3) -0.023(3) 0.198(3) 0.158(12) Uiso 1 1 d
H2 H 0.8051(19) 0.619(2) 0.4821(17) 0.088(7) Uiso 1 1 d
H27 H 0.578(2) 0.295(2) 0.6609(19) 0.107(8) Uiso 1 1 d
H35 H 1.004(3) 0.366(3) 0.045(2) 0.136(9) Uiso 1 1 d
H32 H 0.877(2) 0.379(2) 0.364(2) 0.108(9) Uiso 1 1 d
H3 H 1.003(2) 0.811(2) 0.528(2) 0.117(8) Uiso 1 1 d
H33 H 1.043(3) 0.562(3) 0.385(2) 0.118(10) Uiso 1 1 d

loop_
_atom_site_aniso_label
_atom_site_aniso_U_11
_atom_site_aniso_U_22
_atom_site_aniso_U_33
_atom_site_aniso_U_23
_atom_site_aniso_U_13
_atom_site_aniso_U_12
O1 0.0446(6) 0.0721(8) 0.0564(7) 0.0406(6) 0.0214(5) 0.0235(6)
O2 0.0396(6) 0.0838(8) 0.0556(7) 0.0405(6) 0.0240(5) 0.0341(6)
O3 0.0428(7) 0.0721(9) 0.0640(8) 0.0240(7) 0.0215(6) 0.0280(7)
N1 0.0568(9) 0.0572(9) 0.0753(10) 0.0392(8) 0.0308(8) 0.0288(8)
C22 0.0351(8) 0.0515(9) 0.0495(9) 0.0288(8) 0.0170(7) 0.0165(7)
C18 0.0421(9) 0.0611(11) 0.0594(11) 0.0356(9) 0.0234(8) 0.0231(9)
C19 0.0367(8) 0.0580(10) 0.0501(9) 0.0353(8) 0.0223(7) 0.0237(8)
C21 0.0342(8) 0.0525(9) 0.0491(9) 0.0284(8) 0.0190(7) 0.0191(7)
C14 0.0463(9) 0.0624(11) 0.0637(11) 0.0420(9) 0.0277(8) 0.0287(9)
C31 0.0325(8) 0.0714(12) 0.0640(11) 0.0341(10) 0.0208(8) 0.0229(8)
C25 0.0388(8) 0.0544(10) 0.0483(9) 0.0270(8) 0.0165(7) 0.0172(8)
C24 0.0368(8) 0.0514(9) 0.0509(9) 0.0260(8) 0.0204(7) 0.0189(7)
C15 0.0628(12) 0.0761(14) 0.0908(15) 0.0503(12) 0.0451(11) 0.0457(12)
C17 0.0406(9) 0.0844(14) 0.0693(12) 0.0516(11) 0.0270(8) 0.0268(9)
C23 0.0379(9) 0.0674(11) 0.0485(9) 0.0299(9) 0.0217(7) 0.0255(8)
C13 0.0561(10) 0.0519(10) 0.0630(11) 0.0290(9) 0.0328(9) 0.0293(9)
C12 0.0557(11) 0.0625(11) 0.0635(11) 0.0354(9) 0.0356(9) 0.0315(9)
C26 0.0700(12) 0.0728(12) 0.0566(11) 0.0352(10) 0.0288(9) 0.0370(11)
C1 0.0608(11) 0.0476(10) 0.0662(12) 0.0239(9) 0.0330(10) 0.0244(9)
C7 0.0742(12) 0.0648(11) 0.0720(12) 0.0416(10) 0.0482(10) 0.0413(10)
C16 0.0510(11) 0.0969(16) 0.0887(14) 0.0606(13) 0.0444(11) 0.0458(12)
C30 0.0670(12) 0.0743(13) 0.0647(12) 0.0415(11) 0.0287(10) 0.0396(11)
C6 0.0682(12) 0.0491(10) 0.0713(12) 0.0275(9) 0.0415(10) 0.0264(9)
C8 0.0891(16) 0.0934(16) 0.0939(16) 0.0645(14) 0.0582(14) 0.0532(14)
C10 0.0598(13) 0.125(2) 0.0760(14) 0.0570(15) 0.0345(12) 0.0423(14)
C20 0.0448(12) 0.108(2) 0.113(2) 0.0589(18) 0.0348(14) 0.0162(13)
C29 0.0862(15) 0.0875(15) 0.0723(14) 0.0554(13) 0.0306(12) 0.0411(13)
C11 0.0593(12) 0.0845(15) 0.0746(13) 0.0454(12) 0.0377(11) 0.0308(11)
C28 0.0770(14) 0.0939(16) 0.0605(13) 0.0466(13) 0.0292(11) 0.0272(12)
C27 0.0851(14) 0.0930(16) 0.0604(13) 0.0371(12) 0.0369(11) 0.0422(13)
C5 0.0972(17) 0.0536(12) 0.0884(16) 0.0313(12) 0.0562(15) 0.0267(12)
C36 0.0448(11) 0.1099(19) 0.0761(15) 0.0464(15) 0.0283(11) 0.0138(12)
C9 0.0861(17) 0.135(2) 0.0929(17) 0.0817(17) 0.0542(15) 0.0690(17)
C2 0.0699(14) 0.0646(13) 0.0760(14) 0.0283(12) 0.0286(12) 0.0206(11)
C3 0.0750(15) 0.0675(14) 0.0851(16) 0.0165(13) 0.0286(13) 0.0124(12)
C32 0.0733(15) 0.0776(16) 0.0945(18) 0.0209(14) 0.0433(14) 0.0153(13)
C4 0.0861(17) 0.0530(13) 0.0917(17) 0.0130(13) 0.0443(15) 0.0064(12)
C34 0.0539(15) 0.105(2) 0.175(3) 0.083(2) 0.0512(19) 0.0222(15)
C35 0.0565(14) 0.137(3) 0.116(2) 0.077(2) 0.0382(15) 0.0184(16)
C33 0.0815(18) 0.0762(19) 0.144(3) 0.021(2) 0.0469(19) 0.0088(15)

loop_
_atom_type_symbol
_atom_type_description
_atom_type_scat_dispersion_real
_atom_type_scat_dispersion_imag
_atom_type_scat_source
C C 0.0033 0.0016 'International Tables Vol C Tables 4.2.6.8 and 6.1.1.4'
H H 0.0000 0.0000 'International Tables Vol C Tables 4.2.6.8 and 6.1.1.4'
N N 0.0061 0.0033 'International Tables Vol C Tables 4.2.6.8 and 6.1.1.4'
O O 0.0106 0.0060 'International Tables Vol C Tables 4.2.6.8 and 6.1.1.4'

loop_
_geom_angle_atom_site_label_1
_geom_angle_atom_site_label_2
_geom_angle_atom_site_label_3
_geom_angle
C24 O2 C23 108.20(10)
C13 N1 C14 120.61(14)
O1 C22 C21 130.52(13)
O1 C22 C23 122.09(13)
C21 C22 C23 107.39(12)
C19 C18 C17 121.94(17)
C18 C19 C14 119.19(14)
C18 C19 C21 120.84(14)
C14 C19 C21 119.96(13)
C24 C21 C22 106.83(13)
C24 C21 C19 126.55(13)
C22 C21 C19 126.55(13)
C15 C14 C19 119.22(16)
C15 C14 N1 121.90(16)
C19 C14 N1 118.52(13)
C32 C31 C36 118.6(2)
C32 C31 C23 122.39(18)
C36 C31 C23 118.87(17)
C26 C25 C30 118.93(16)
C26 C25 C24 120.97(15)
C30 C25 C24 120.10(16)
O2 C24 C21 114.69(13)
O2 C24 C25 114.76(12)
C21 C24 C25 130.54(14)
C16 C15 C14 120.37(19)
C16 C17 C18 117.37(17)
C16 C17 C20 121.20(19)
C18 C17 C20 121.4(2)
O3 C23 O2 108.97(12)
O3 C23 C31 110.50(13)
O2 C23 C31 109.20(13)
O3 C23 C22 113.75(13)
O2 C23 C22 102.66(11)
C31 C23 C22 111.39(13)
N1 C13 C1 121.28(15)
N1 C13 C12 133.08(16)
C1 C13 C12 105.63(14)
C11 C12 C7 119.63(17)
C11 C12 C13 132.57(16)
C7 C12 C13 107.79(15)
C27 C26 C25 120.02(19)
C2 C1 C6 121.09(18)
C2 C1 C13 129.67(17)
C6 C1 C13 109.23(16)
C8 C7 C12 120.96(19)
C8 C7 C6 129.83(18)
C12 C7 C6 109.21(15)
C15 C16 C17 121.68(17)
C29 C30 C25 120.1(2)
C5 C6 C1 120.08(19)
C5 C6 C7 131.78(19)
C1 C6 C7 108.09(15)
C9 C8 C7 118.7(2)
C9 C10 C11 120.6(2)
C28 C29 C30 120.4(2)
C12 C11 C10 118.8(2)
C29 C28 C27 120.2(2)
C28 C27 C26 120.4(2)
C4 C5 C6 118.4(2)
C31 C36 C35 121.2(3)
C8 C9 C10 121.3(2)
C1 C2 C3 118.4(2)
C4 C3 C2 120.5(2)
C31 C32 C33 119.8(3)
C3 C4 C5 121.6(2)
C35 C34 C33 119.8(3)
C34 C35 C36 120.0(3)
C34 C33 C32 120.6(3)

loop_
_geom_bond_atom_site_label_1
_geom_bond_atom_site_label_2
_geom_bond_distance
O1 C22 1.2276(17)
O2 C24 1.3584(17)
O2 C23 1.4637(18)
O3 C23 1.3742(19)
N1 C13 1.277(2)
N1 C14 1.416(2)
C22 C21 1.424(2)
C22 C23 1.541(2)
C18 C19 1.387(2)
C18 C17 1.392(2)
C19 C14 1.390(2)
C19 C21 1.489(2)
C21 C24 1.363(2)
C14 C15 1.386(2)
C31 C32 1.361(3)
C31 C36 1.371(3)
C31 C23 1.509(2)
C25 C26 1.386(2)
C25 C30 1.386(2)
C25 C24 1.458(2)
C15 C16 1.375(3)
C17 C16 1.382(3)
C17 C20 1.505(3)
C13 C1 1.480(2)
C13 C12 1.489(2)
C12 C11 1.387(2)
C12 C7 1.401(2)
C26 C27 1.382(3)
C1 C2 1.381(3)
C1 C6 1.391(2)
C7 C8 1.380(3)
C7 C6 1.473(3)
C30 C29 1.383(3)
C6 C5 1.388(3)
C8 C9 1.373(3)
C10 C9 1.378(3)
C10 C11 1.391(3)
C29 C28 1.361(3)
C28 C27 1.366(3)
C5 C4 1.382(3)
C36 C35 1.371(3)
C2 C3 1.390(3)
C3 C4 1.372(3)
C32 C33 1.385(4)
C34 C35 1.345(4)
C34 C33 1.360(4)

loop_
_geom_torsion_atom_site_label_1
_geom_torsion_atom_site_label_2
_geom_torsion_atom_site_label_3
_geom_torsion_atom_site_label_4
_geom_torsion
C17 C18 C19 C14 -2.9(2)
C17 C18 C19 C21 176.86(14)
O1 C22 C21 C24 175.84(16)
C23 C22 C21 C24 -3.29(17)
O1 C22 C21 C19 -1.3(3)
C23 C22 C21 C19 179.52(14)
C18 C19 C21 C24 -87.9(2)
C14 C19 C21 C24 91.83(19)
C18 C19 C21 C22 88.73(19)
C14 C19 C21 C22 -91.52(19)
C18 C19 C14 C15 5.5(2)
C21 C19 C14 C15 -174.26(14)
C18 C19 C14 N1 178.70(13)
C21 C19 C14 N1 -1.1(2)
C13 N1 C14 C15 -74.6(2)
C13 N1 C14 C19 112.34(17)
C23 O2 C24 C21 2.80(17)
C23 O2 C24 C25 -178.10(13)
C22 C21 C24 O2 0.43(18)
C19 C21 C24 O2 177.62(14)
C22 C21 C24 C25 -178.50(16)
C19 C21 C24 C25 -1.3(3)
C26 C25 C24 O2 145.04(15)
C30 C25 C24 O2 -36.0(2)
C26 C25 C24 C21 -36.0(3)
C30 C25 C24 C21 142.91(18)
C19 C14 C15 C16 -4.1(3)
N1 C14 C15 C16 -177.07(16)
C19 C18 C17 C16 -1.2(2)
C19 C18 C17 C20 179.16(19)
C24 O2 C23 O3 -125.36(13)
C24 O2 C23 C31 113.85(13)
C24 O2 C23 C22 -4.45(15)
C32 C31 C23 O3 -150.29(18)
C36 C31 C23 O3 33.6(2)
C32 C31 C23 O2 -30.4(2)
C36 C31 C23 O2 153.46(16)
C32 C31 C23 C22 82.2(2)
C36 C31 C23 C22 -93.86(19)
O1 C22 C23 O3 -56.9(2)
C21 C22 C23 O3 122.29(14)
O1 C22 C23 O2 -174.51(13)
C21 C22 C23 O2 4.72(16)
O1 C22 C23 C31 68.75(19)
C21 C22 C23 C31 -112.03(15)
C14 N1 C13 C1 -179.59(14)
C14 N1 C13 C12 -1.0(3)
N1 C13 C12 C11 -1.4(3)
C1 C13 C12 C11 177.37(18)
N1 C13 C12 C7 179.81(17)
C1 C13 C12 C7 -1.42(17)
C30 C25 C26 C27 -0.5(3)
C24 C25 C26 C27 178.42(16)
N1 C13 C1 C2 0.3(3)
C12 C13 C1 C2 -178.60(18)
N1 C13 C1 C6 178.99(15)
C12 C13 C1 C6 0.05(18)
C11 C12 C7 C8 3.1(3)
C13 C12 C7 C8 -177.95(16)
C11 C12 C7 C6 -176.75(16)
C13 C12 C7 C6 2.22(18)
C14 C15 C16 C17 0.0(3)
C18 C17 C16 C15 2.6(3)
C20 C17 C16 C15 -177.7(2)
C26 C25 C30 C29 1.4(3)
C24 C25 C30 C29 -177.56(16)
C2 C1 C6 C5 2.4(3)
C13 C1 C6 C5 -176.40(15)
C2 C1 C6 C7 -179.93(16)
C13 C1 C6 C7 1.28(19)
C8 C7 C6 C5 -4.7(3)
C12 C7 C6 C5 175.08(18)
C8 C7 C6 C1 177.97(18)
C12 C7 C6 C1 -2.23(19)
C12 C7 C8 C9 -1.6(3)
C6 C7 C8 C9 178.14(18)
C25 C30 C29 C28 -1.3(3)
C7 C12 C11 C10 -2.2(3)
C13 C12 C11 C10 179.11(18)
C9 C10 C11 C12 0.0(3)
C30 C29 C28 C27 0.3(3)
C29 C28 C27 C26 0.6(3)
C25 C26 C27 C28 -0.5(3)
C1 C6 C5 C4 -0.8(3)
C7 C6 C5 C4 -177.88(19)
C32 C31 C36 C35 0.4(3)
C23 C31 C36 C35 176.66(18)
C7 C8 C9 C10 -0.6(3)
C11 C10 C9 C8 1.4(3)
C6 C1 C2 C3 -1.9(3)
C13 C1 C2 C3 176.61(17)
C1 C2 C3 C4 -0.1(3)
C36 C31 C32 C33 -0.4(3)
C23 C31 C32 C33 -176.5(2)
C2 C3 C4 C5 1.6(3)
C6 C5 C4 C3 -1.2(3)
C33 C34 C35 C36 -1.2(4)
C31 C36 C35 C34 0.4(4)
C35 C34 C33 C32 1.3(4)
C31 C32 C33 C34 -0.5(4)
